data_7206612
loop_
_publ_author_name
'Yang, Xiu-Li'
'Xie, Ming-Hua'
'Zou, Chao'
'Wu, Chuan-De'

_publ_section_title
;
 Syntheses, crystal structures and optical properties of six homochiral
 coordination networks based on phenyl acid-amino acids
;
_journal_issue 21
_journal_name_full CrystEngComm
_journal_page_first 6422
_journal_paper_doi 10.1039/c1ce05422h
_journal_volume 13
_journal_year 2011
_chemical_formula_sum 'C26 H36 Cu2 N2 O11'
_chemical_formula_weight 679.65
_chemical_name_systematic
;
?
;
_space_group_IT_number 5
_symmetry_cell_setting monoclinic
_symmetry_space_group_name_Hall 'C 2y'
_symmetry_space_group_name_H-M 'C 1 2 1'
_atom_sites_solution_hydrogens geom
_atom_sites_solution_primary direct
_atom_sites_solution_secondary difmap
_audit_creation_method SHELXL-97
_cell_angle_alpha 90.00
_cell_angle_beta 127.501(19)
_cell_angle_gamma 90.00
_cell_formula_units_Z 2
_cell_length_a 21.574(3)
_cell_length_b 5.9897(3)
_cell_length_c 14.1692(18)
_cell_measurement_reflns_used 3288
_cell_measurement_temperature 293(2)
_cell_measurement_theta_max 25.05
_cell_measurement_theta_min 3.60
_cell_volume 1452.6(5)
_computing_structure_refinement 'SHELXL-97 (Sheldrick, 1997)'
_computing_structure_solution 'SHELXS-97 (Sheldrick, 1990)'
_diffrn_ambient_temperature 293(2)
_diffrn_measured_fraction_theta_full 0.997
_diffrn_measured_fraction_theta_max 0.997
_diffrn_radiation_monochromator graphite
_diffrn_radiation_source 'fine-focus sealed tube'
_diffrn_radiation_type MoK\a
_diffrn_radiation_wavelength 0.71073
_diffrn_reflns_av_R_equivalents 0.0264
_diffrn_reflns_av_sigmaI/netI 0.0494
_diffrn_reflns_limit_h_max 21
_diffrn_reflns_limit_h_min -25
_diffrn_reflns_limit_k_max 7
_diffrn_reflns_limit_k_min -5
_diffrn_reflns_limit_l_max 16
_diffrn_reflns_limit_l_min -16
_diffrn_reflns_number 3288
_diffrn_reflns_theta_full 25.05
_diffrn_reflns_theta_max 25.05
_diffrn_reflns_theta_min 3.60
_exptl_absorpt_coefficient_mu 1.525
_exptl_absorpt_correction_T_max 0.899
_exptl_absorpt_correction_T_min 0.713
_exptl_absorpt_correction_type empirical
_exptl_crystal_colour blue
_exptl_crystal_density_diffrn 1.554
_exptl_crystal_density_method 'not measured'
_exptl_crystal_description bloc
_exptl_crystal_F_000 704
_exptl_crystal_size_max 0.31
_exptl_crystal_size_mid 0.19
_exptl_crystal_size_min 0.07
_refine_diff_density_max 0.318
_refine_diff_density_min -0.233
_refine_diff_density_rms 0.060
_refine_ls_abs_structure_details 'Flack H D (1983), Acta Cryst. A39, 876-881'
_refine_ls_abs_structure_Flack 0.006(17)
_refine_ls_extinction_method none
_refine_ls_goodness_of_fit_ref 1.007
_refine_ls_hydrogen_treatment constr
_refine_ls_matrix_type full
_refine_ls_number_parameters 186
_refine_ls_number_reflns 2078
_refine_ls_number_restraints 1
_refine_ls_restrained_S_all 1.007
_refine_ls_R_factor_all 0.0383
_refine_ls_R_factor_gt 0.0309
_refine_ls_shift/su_max 0.000
_refine_ls_shift/su_mean 0.000
_refine_ls_structure_factor_coef Fsqd
_refine_ls_weighting_details 'calc w=1/[\s^2^(Fo^2^)+(0.0322P)^2^+0.0000P] where P=(Fo^2^+2Fc^2^)/3'
_refine_ls_weighting_scheme calc
_refine_ls_wR_factor_gt 0.0651
_refine_ls_wR_factor_ref 0.0667
_reflns_number_gt 1805
_reflns_number_total 2078
_reflns_threshold_expression >2sigma(I)
_cod_data_source_file c1ce05422h.txt
_cod_data_source_block New2
_cod_original_cell_volume 1452.6(3)
_cod_original_sg_symbol_H-M C2
_cod_database_code 7206612

loop_
_symmetry_equiv_pos_as_xyz
'x, y, z'
'-x, y, -z'
'x+1/2, y+1/2, z'
'-x+1/2, y+1/2, -z'

loop_
_atom_site_label
_atom_site_type_symbol
_atom_site_fract_x
_atom_site_fract_y
_atom_site_fract_z
_atom_site_U_iso_or_equiv
_atom_site_adp_type
_atom_site_occupancy
_atom_site_symmetry_multiplicity
_atom_site_calc_flag
_atom_site_refinement_flags
Cu1 Cu -0.10014(3) -0.42684(7) -0.20945(4) 0.02462(14) Uani 1 1 d .
O1 O -0.12412(17) -0.0694(5) -0.0670(3) 0.0306(7) Uani 1 1 d .
O2 O -0.18207(16) -0.3540(4) -0.1937(3) 0.0329(8) Uani 1 1 d .
O3 O -0.59829(17) 0.3689(4) -0.2626(3) 0.0302(7) Uani 1 1 d .
O4 O -0.56302(17) 0.5592(6) -0.3568(2) 0.0389(7) Uani 1 1 d .
O5 O -0.1061(2) -0.7383(5) -0.1776(4) 0.0567(12) Uani 1 1 d .
H5B H -0.1275 -0.8343 -0.1570 0.068 Uiso 1 1 d .
H5A H -0.0879 -0.7996 -0.1867 0.068 Uiso 1 1 d .
O6 O 0.0000 -0.3153(6) 0.0000 0.0282(10) Uani 1 2 d S
H6B H 0.0351 -0.2369 0.0052 0.042 Uiso 1 1 d .
N1 N -0.53296(19) -0.0037(5) -0.2601(3) 0.0209(8) Uani 1 1 d .
H11B H -0.5470 -0.1405 -0.2954 0.025 Uiso 1 1 calc R
C1 C -0.1819(2) -0.1902(6) -0.1386(4) 0.0231(9) Uani 1 1 d .
C2 C -0.2570(2) -0.1355(6) -0.1576(3) 0.0222(9) Uani 1 1 d .
C3 C -0.3183(3) -0.2862(7) -0.2117(4) 0.0360(12) Uani 1 1 d .
H3A H -0.3165 -0.4158 -0.2460 0.043 Uiso 1 1 calc R
C4 C -0.3826(3) -0.2427(7) -0.2145(5) 0.0405(12) Uani 1 1 d .
H4A H -0.4230 -0.3461 -0.2492 0.049 Uiso 1 1 calc R
C5 C -0.3876(3) -0.0508(7) -0.1670(4) 0.0294(11) Uani 1 1 d .
C6 C -0.3283(2) 0.1027(9) -0.1188(4) 0.0326(11) Uani 1 1 d .
H6A H -0.3320 0.2372 -0.0897 0.039 Uiso 1 1 calc R
C7 C -0.2632(2) 0.0595(10) -0.1131(3) 0.0291(9) Uani 1 1 d .
H7A H -0.2230 0.1639 -0.0787 0.035 Uiso 1 1 calc R
C8 C -0.4506(2) -0.0118(7) -0.1510(4) 0.0346(12) Uani 1 1 d .
H8A H -0.4464 -0.1295 -0.1003 0.041 Uiso 1 1 calc R
H8B H -0.4391 0.1280 -0.1087 0.041 Uiso 1 1 calc R
C9 C -0.5707(2) 0.3844(7) -0.3208(4) 0.0261(10) Uani 1 1 d .
C10 C -0.5475(2) 0.1658(6) -0.3473(4) 0.0224(9) Uani 1 1 d .
H10A H -0.4987 0.1906 -0.3366 0.027 Uiso 1 1 calc R
C11 C -0.6100(3) 0.0839(11) -0.4759(3) 0.0419(10) Uani 1 1 d .
H11A H -0.5900 -0.0542 -0.4856 0.050 Uiso 1 1 calc R
C12 C -0.6212(5) 0.2471(11) -0.5654(6) 0.111(3) Uani 1 1 d .
H12A H -0.5716 0.2801 -0.5477 0.166 Uiso 1 1 calc R
H12B H -0.6438 0.3821 -0.5621 0.166 Uiso 1 1 calc R
H12C H -0.6554 0.1837 -0.6436 0.166 Uiso 1 1 calc R
C13 C -0.6873(3) 0.0267(12) -0.5011(5) 0.085(2) Uani 1 1 d .
H13A H -0.6786 -0.0791 -0.4433 0.127 Uiso 1 1 calc R
H13B H -0.7219 -0.0368 -0.5793 0.127 Uiso 1 1 calc R
H13C H -0.7102 0.1597 -0.4968 0.127 Uiso 1 1 calc R

loop_
_atom_site_aniso_label
_atom_site_aniso_U_11
_atom_site_aniso_U_22
_atom_site_aniso_U_33
_atom_site_aniso_U_23
_atom_site_aniso_U_13
_atom_site_aniso_U_12
Cu1 0.0273(2) 0.0202(2) 0.0393(3) 0.0000(3) 0.0269(2) 0.0024(3)
O1 0.0255(18) 0.0354(17) 0.0383(19) -0.0022(15) 0.0232(16) -0.0011(14)
O2 0.0286(17) 0.034(2) 0.050(2) -0.0059(13) 0.0314(17) 0.0013(11)
O3 0.0468(19) 0.0202(15) 0.042(2) 0.0011(13) 0.0368(17) 0.0068(13)
O4 0.067(2) 0.0159(14) 0.0513(18) 0.0010(19) 0.0447(17) -0.001(2)
O5 0.107(3) 0.0174(16) 0.109(3) 0.0016(17) 0.099(3) 0.0026(16)
O6 0.020(2) 0.037(2) 0.034(3) 0.000 0.019(2) 0.000
N1 0.0178(18) 0.0197(17) 0.025(2) -0.0016(13) 0.0130(16) 0.0020(12)
C1 0.025(2) 0.025(2) 0.031(3) 0.008(2) 0.023(2) 0.0068(19)
C2 0.023(2) 0.026(2) 0.025(2) 0.0076(18) 0.019(2) 0.0094(18)
C3 0.030(3) 0.037(3) 0.049(3) -0.014(2) 0.029(3) -0.002(2)
C4 0.031(3) 0.040(3) 0.057(4) -0.011(2) 0.031(3) -0.005(2)
C5 0.021(2) 0.044(3) 0.024(3) 0.002(2) 0.014(2) 0.0097(19)
C6 0.031(2) 0.039(3) 0.029(2) -0.005(2) 0.019(2) 0.012(2)
C7 0.025(2) 0.032(2) 0.031(2) -0.002(3) 0.0175(18) -0.001(3)
C8 0.021(2) 0.059(3) 0.027(3) 0.005(2) 0.016(2) 0.0146(19)
C9 0.022(2) 0.027(2) 0.023(3) -0.0043(19) 0.010(2) -0.0026(19)
C10 0.023(2) 0.0208(19) 0.031(3) 0.0006(18) 0.020(2) 0.0006(16)
C11 0.060(3) 0.031(2) 0.028(2) 0.000(3) 0.023(2) 0.006(3)
C12 0.188(9) 0.072(5) 0.051(5) -0.002(3) 0.061(6) -0.013(5)
C13 0.045(4) 0.097(6) 0.053(4) -0.020(4) 0.000(3) -0.001(3)

loop_
_atom_type_symbol
_atom_type_description
_atom_type_scat_dispersion_real
_atom_type_scat_dispersion_imag
_atom_type_scat_source
C C 0.0033 0.0016 'International Tables Vol C Tables 4.2.6.8 and 6.1.1.4'
H H 0.0000 0.0000 'International Tables Vol C Tables 4.2.6.8 and 6.1.1.4'
N N 0.0061 0.0033 'International Tables Vol C Tables 4.2.6.8 and 6.1.1.4'
O O 0.0106 0.0060 'International Tables Vol C Tables 4.2.6.8 and 6.1.1.4'
Cu Cu 0.3201 1.2651 'International Tables Vol C Tables 4.2.6.8 and 6.1.1.4'

loop_
_geom_angle_atom_site_label_1
_geom_angle_atom_site_label_2
_geom_angle_atom_site_label_3
_geom_angle
_geom_angle_site_symmetry_1
_geom_angle_site_symmetry_3
O3 Cu1 O5 171.86(15) 3_545 .
O3 Cu1 O2 94.27(11) 3_545 .
O5 Cu1 O2 89.76(13) . .
O3 Cu1 N1 83.17(12) 3_545 3_545
O5 Cu1 N1 91.52(12) . 3_545
O2 Cu1 N1 168.81(14) . 3_545
O3 Cu1 O6 90.57(12) 3_545 .
O5 Cu1 O6 96.54(15) . .
O2 Cu1 O6 89.59(10) . .
N1 Cu1 O6 101.31(10) 3_545 .
C1 O2 Cu1 125.8(3) . .
C9 O3 Cu1 116.4(3) . 3_455
C10 N1 C8 113.8(3) . .
C10 N1 Cu1 107.9(2) . 3_455
C8 N1 Cu1 107.4(2) . 3_455
O1 C1 O2 125.5(4) . .
O1 C1 C2 116.8(4) . .
O2 C1 C2 117.7(4) . .
C7 C2 C3 118.8(4) . .
C7 C2 C1 119.8(3) . .
C3 C2 C1 121.2(4) . .
C2 C3 C4 119.7(4) . .
C5 C4 C3 121.4(4) . .
C4 C5 C6 118.6(4) . .
C4 C5 C8 123.1(4) . .
C6 C5 C8 117.9(4) . .
C5 C6 C7 120.7(5) . .
C2 C7 C6 120.8(5) . .
N1 C8 C5 117.3(4) . .
O4 C9 O3 124.5(4) . .
O4 C9 C10 119.0(4) . .
O3 C9 C10 116.5(4) . .
N1 C10 C9 108.5(3) . .
N1 C10 C11 110.9(3) . .
C9 C10 C11 112.4(4) . .
C12 C11 C13 111.1(5) . .
C12 C11 C10 111.5(5) . .
C13 C11 C10 113.2(4) . .

loop_
_geom_bond_atom_site_label_1
_geom_bond_atom_site_label_2
_geom_bond_distance
_geom_bond_site_symmetry_2
Cu1 O3 1.935(3) 3_545
Cu1 O5 1.942(3) .
Cu1 O2 1.961(3) .
Cu1 N1 2.024(3) 3_545
Cu1 O6 2.4728(13) .
O1 C1 1.252(5) .
O2 C1 1.252(5) .
O3 C9 1.280(5) .
O3 Cu1 1.935(3) 3_455
O4 C9 1.219(6) .
N1 C10 1.477(5) .
N1 C8 1.485(5) .
N1 Cu1 2.024(3) 3_455
C1 C2 1.508(5) .
C2 C7 1.371(7) .
C2 C3 1.385(6) .
C3 C4 1.387(6) .
C4 C5 1.369(6) .
C5 C6 1.373(6) .
C5 C8 1.526(6) .
C6 C7 1.381(5) .
C9 C10 1.528(6) .
C10 C11 1.546(6) .
C11 C12 1.499(8) .
C11 C13 1.516(7) .

loop_
_geom_hbond_atom_site_label_D
_geom_hbond_atom_site_label_H
_geom_hbond_atom_site_label_A
_geom_hbond_distance_DH
_geom_hbond_distance_HA
_geom_hbond_distance_DA
_geom_hbond_angle_DHA
_geom_hbond_site_symmetry_A
O5 H5B O1 0.89 1.87 2.699(4) 153.7 1_545
O5 H5A O3 0.61 2.20 2.695(4) 139.8 3_535
O6 H6B O1 0.86 1.85 2.673(3) 161.7 2
N1 H11B O4 0.91 1.94 2.841(5) 172.8 1_545
